data_2238414
loop_
_publ_author_name
'Essid, Manel'
'Marouani, Houda'
'Al-Deyab, Salem S.'
'Rzaigui, Mohamed'

_publ_section_title
;
 <i>N</i>'-(2,4-Dinitrophenyl)acetohydrazide monohydrate
;
_journal_coeditor_code PV2637
_journal_issue 8
_journal_name_full 'Acta Crystallographica Section E'
_journal_page_first o1249
_journal_paper_doi 10.1107/S1600536813018916
_journal_volume 69
_journal_year 2013
_chemical_formula_iupac 'C8 H8 N4 O5 , H2 O'
_chemical_formula_moiety 'C8 H8 N4 O5, H2 O'
_chemical_formula_sum 'C8 H10 N4 O6'
_chemical_formula_weight 258.20
_chemical_name_systematic
;
<i>N</i>'-(2,4-Dinitrophenyl)acetohydrazide monohydrate
;
_space_group_IT_number 14
_symmetry_cell_setting monoclinic
_symmetry_space_group_name_Hall '-P 2ybc'
_symmetry_space_group_name_H-M 'P 1 21/c 1'
_atom_sites_solution_hydrogens geom
_atom_sites_solution_primary direct
_atom_sites_solution_secondary difmap
_audit_creation_method SHELXL-97
_cell_angle_alpha 90.00
_cell_angle_beta 109.044(19)
_cell_angle_gamma 90.00
_cell_formula_units_Z 4
_cell_length_a 7.702(2)
_cell_length_b 7.057(3)
_cell_length_c 21.550(4)
_cell_measurement_reflns_used 25
_cell_measurement_temperature 293
_cell_measurement_theta_max 11
_cell_measurement_theta_min 9
_cell_volume 1107.2(6)
_computing_cell_refinement 'CAD-4 EXPRESS (Enraf--Nonius, 1994)'
_computing_data_collection 'CAD-4 EXPRESS (Enraf--Nonius, 1994)'
_computing_data_reduction 'XCAD4 (Harms & Wocadlo, 1995)'
_computing_molecular_graphics
;ORTEP-3 for Windows (Farrugia, 2012)
and DIAMOND (Brandenburg & Putz, 2005)
;
_computing_publication_material 'WinGX (Farrugia, 2012)'
_computing_structure_refinement 'SHELXL97 (Sheldrick, 2008)'
_computing_structure_solution 'SHELXS86 (Sheldrick, 2008)'
_diffrn_ambient_temperature 293
_diffrn_measured_fraction_theta_full 1.000
_diffrn_measured_fraction_theta_max 1.000
_diffrn_measurement_device '\k-geometry diffractometer'
_diffrn_measurement_device_type 'Enraf--Nonius CAD-4'
_diffrn_measurement_method 'non-profiled omega scans'
_diffrn_radiation_monochromator graphite
_diffrn_radiation_source 'fine-focus sealed tube'
_diffrn_radiation_type AgK\a
_diffrn_radiation_wavelength 0.56083
_diffrn_reflns_av_R_equivalents 0.0637
_diffrn_reflns_av_sigmaI/netI 0.1391
_diffrn_reflns_limit_h_max 12
_diffrn_reflns_limit_h_min -12
_diffrn_reflns_limit_k_max 2
_diffrn_reflns_limit_k_min -11
_diffrn_reflns_limit_l_max 14
_diffrn_reflns_limit_l_min -36
_diffrn_reflns_number 7469
_diffrn_reflns_theta_full 27.97
_diffrn_reflns_theta_max 27.97
_diffrn_reflns_theta_min 2.21
_diffrn_standards_decay_% 1
_diffrn_standards_interval_time 120
_diffrn_standards_number 2
_exptl_absorpt_coefficient_mu 0.080
_exptl_absorpt_correction_type none
_exptl_crystal_colour Yellow
_exptl_crystal_density_diffrn 1.549
_exptl_crystal_density_method 'not measured'
_exptl_crystal_description prism
_exptl_crystal_F_000 536
_exptl_crystal_size_max 0.5
_exptl_crystal_size_mid 0.4
_exptl_crystal_size_min 0.3
_refine_diff_density_max 0.248
_refine_diff_density_min -0.233
_refine_ls_extinction_coef 0.027(4)
_refine_ls_extinction_expression Fc^*^=kFc[1+0.001xFc^2^\l^3^/sin(2\q)]^-1/4^
_refine_ls_extinction_method 'SHELXL97 (Sheldrick, 2008)'
_refine_ls_goodness_of_fit_ref 0.978
_refine_ls_hydrogen_treatment mixed
_refine_ls_matrix_type full
_refine_ls_number_parameters 181
_refine_ls_number_reflns 5411
_refine_ls_number_restraints 3
_refine_ls_restrained_S_all 0.978
_refine_ls_R_factor_all 0.2385
_refine_ls_R_factor_gt 0.0712
_refine_ls_shift/su_max 0.004
_refine_ls_shift/su_mean 0.000
_refine_ls_structure_factor_coef Fsqd
_refine_ls_weighting_details 'calc w=1/[\s^2^(Fo^2^)+(0.0627P)^2^+0.2081P] where P=(Fo^2^+2Fc^2^)/3'
_refine_ls_weighting_scheme calc
_refine_ls_wR_factor_gt 0.1402
_refine_ls_wR_factor_ref 0.1947
_reflns_number_gt 2771
_reflns_number_total 5411
_reflns_threshold_expression I>2sigma(I)
_cod_data_source_file pv2637.cif
_cod_data_source_block I
_cod_original_cell_volume 1107.3(6)
_cod_original_sg_symbol_H-M 'P 21/c'
_cod_database_code 2238414
_cod_database_fobs_code 2238414

loop_
_symmetry_equiv_pos_as_xyz
'x, y, z'
'-x, y+1/2, -z+1/2'
'-x, -y, -z'
'x, -y-1/2, z-1/2'

loop_
_atom_site_type_symbol
_atom_site_label
_atom_site_fract_x
_atom_site_fract_y
_atom_site_fract_z
_atom_site_U_iso_or_equiv
_atom_site_adp_type
_atom_site_calc_flag
_atom_site_refinement_flags
_atom_site_occupancy
_atom_site_symmetry_multiplicity
O OW 0.8341(3) 0.6774(3) 0.23696(8) 0.0526(5) Uani d D 1 1
H H1W 0.784(4) 0.583(3) 0.2497(13) 0.088(11) Uiso d D 1 1
H H2W 0.827(4) 0.672(5) 0.1972(6) 0.091(11) Uiso d D 1 1
H H2N 0.894(4) 0.171(4) 0.1927(14) 0.073(9) Uiso d . 1 1
H H1N 0.762(3) -0.050(4) 0.2501(11) 0.052(7) Uiso d . 1 1
C C1 0.6447(3) 0.1614(3) 0.12985(10) 0.0332(4) Uani d . 1 1
N N2 0.7775(3) 0.1390(3) 0.18850(8) 0.0416(5) Uani d . 1 1
C C2 0.6778(3) 0.2383(3) 0.07398(10) 0.0347(5) Uani d . 1 1
C C4 0.3649(3) 0.2020(3) 0.00937(10) 0.0387(5) Uani d . 1 1
N N3 0.8583(3) 0.2980(3) 0.07563(10) 0.0467(5) Uani d . 1 1
N N4 0.2219(3) 0.2185(3) -0.05403(10) 0.0496(5) Uani d . 1 1
C C3 0.5376(3) 0.2593(3) 0.01484(10) 0.0383(5) Uani d . 1 1
H H3 0.5615 0.3125 -0.0210 0.046 Uiso calc R 1 1
N N1 0.7353(3) 0.0698(3) 0.24205(9) 0.0410(5) Uani d . 1 1
C C6 0.4620(3) 0.1034(3) 0.12134(10) 0.0385(5) Uani d . 1 1
H H6 0.4349 0.0515 0.1568 0.046 Uiso calc R 1 1
C C5 0.3250(3) 0.1218(3) 0.06262(11) 0.0422(5) Uani d . 1 1
H H5 0.2065 0.0815 0.0580 0.051 Uiso calc R 1 1
O O5 0.6823(3) 0.3600(3) 0.27355(9) 0.0607(5) Uani d . 1 1
C C7 0.6972(3) 0.1892(3) 0.28405(10) 0.0388(5) Uani d . 1 1
O O4 0.2556(3) 0.3098(3) -0.09698(8) 0.0683(6) Uani d . 1 1
O O2 0.8788(3) 0.3578(3) 0.02501(9) 0.0723(6) Uani d . 1 1
O O1 0.9859(2) 0.2867(3) 0.12714(9) 0.0685(6) Uani d . 1 1
C C8 0.6708(3) 0.1000(4) 0.34342(10) 0.0492(6) Uani d . 1 1
H H8A 0.7672 0.1403 0.3820 0.074 Uiso calc R 1 1
H H8B 0.6741 -0.0355 0.3397 0.074 Uiso calc R 1 1
H H8C 0.5542 0.1378 0.3465 0.074 Uiso calc R 1 1
O O3 0.0748(3) 0.1398(3) -0.06187(10) 0.0722(6) Uani d . 1 1

loop_
_atom_site_aniso_label
_atom_site_aniso_U_11
_atom_site_aniso_U_22
_atom_site_aniso_U_33
_atom_site_aniso_U_12
_atom_site_aniso_U_13
_atom_site_aniso_U_23
OW 0.0634(11) 0.0483(11) 0.0435(10) -0.0030(9) 0.0139(9) 0.0001(8)
C1 0.0400(11) 0.0272(10) 0.0339(10) 0.0000(9) 0.0142(9) -0.0027(9)
N2 0.0431(10) 0.0511(12) 0.0333(9) -0.0026(10) 0.0161(8) 0.0035(9)
C2 0.0404(11) 0.0309(11) 0.0367(10) -0.0045(9) 0.0179(9) -0.0028(9)
C4 0.0432(12) 0.0331(11) 0.0358(10) 0.0044(10) 0.0074(9) -0.0024(9)
N3 0.0510(12) 0.0503(12) 0.0443(10) -0.0083(10) 0.0234(10) 0.0013(10)
N4 0.0566(13) 0.0416(11) 0.0436(11) 0.0072(10) 0.0068(10) -0.0066(10)
C3 0.0543(14) 0.0305(11) 0.0339(10) -0.0001(10) 0.0194(10) 0.0016(9)
N1 0.0534(11) 0.0387(11) 0.0342(9) 0.0053(9) 0.0188(8) 0.0067(9)
C6 0.0458(12) 0.0372(12) 0.0390(11) -0.0009(10) 0.0226(10) 0.0023(10)
C5 0.0395(12) 0.0386(13) 0.0498(13) 0.0002(10) 0.0166(10) -0.0039(10)
O5 0.0877(13) 0.0382(10) 0.0690(12) 0.0093(9) 0.0431(11) 0.0063(9)
C7 0.0399(11) 0.0404(13) 0.0378(11) 0.0004(10) 0.0152(9) 0.0037(10)
O4 0.0883(14) 0.0697(13) 0.0383(9) 0.0014(11) 0.0090(9) 0.0087(10)
O2 0.0695(12) 0.1000(16) 0.0573(11) -0.0166(11) 0.0342(10) 0.0137(11)
O1 0.0465(10) 0.1019(16) 0.0551(11) -0.0231(10) 0.0138(9) 0.0105(11)
C8 0.0548(14) 0.0557(16) 0.0397(12) 0.0029(12) 0.0188(11) 0.0065(11)
O3 0.0496(10) 0.0774(14) 0.0732(13) -0.0013(11) -0.0025(9) -0.0012(11)

loop_
_atom_type_symbol
_atom_type_description
_atom_type_scat_dispersion_real
_atom_type_scat_dispersion_imag
_atom_type_scat_source
C C 0.0015 0.0009 'International Tables Vol C Tables 4.2.6.8 and 6.1.1.4'
H H 0.0000 0.0000 'International Tables Vol C Tables 4.2.6.8 and 6.1.1.4'
N N 0.0030 0.0019 'International Tables Vol C Tables 4.2.6.8 and 6.1.1.4'
O O 0.0056 0.0036 'International Tables Vol C Tables 4.2.6.8 and 6.1.1.4'

loop_
_geom_angle_atom_site_label_1
_geom_angle_atom_site_label_2
_geom_angle_atom_site_label_3
_geom_angle
H1W OW H2W 114(2)
N2 C1 C2 123.22(18)
N2 C1 C6 120.24(18)
C2 C1 C6 116.53(18)
C1 N2 N1 120.55(18)
C1 N2 H2N 119.4(18)
N1 N2 H2N 120.0(18)
C3 C2 C1 121.36(18)
C3 C2 N3 116.61(18)
C1 C2 N3 122.03(18)
C3 C4 C5 121.3(2)
C3 C4 N4 118.6(2)
C5 C4 N4 120.1(2)
O1 N3 O2 122.08(19)
O1 N3 C2 119.13(17)
O2 N3 C2 118.79(19)
O3 N4 O4 123.4(2)
O3 N4 C4 118.5(2)
O4 N4 C4 118.1(2)
C4 C3 C2 119.74(19)
C4 C3 H3 120.1
C2 C3 H3 120.1
C7 N1 N2 120.3(2)
C7 N1 H1N 124.5(16)
N2 N1 H1N 113.5(16)
C5 C6 C1 121.78(19)
C5 C6 H6 119.1
C1 C6 H6 119.1
C6 C5 C4 119.25(19)
C6 C5 H5 120.4
C4 C5 H5 120.4
O5 C7 N1 121.5(2)
O5 C7 C8 122.7(2)
N1 C7 C8 115.7(2)
C7 C8 H8A 109.5
C7 C8 H8B 109.5
H8A C8 H8B 109.5
C7 C8 H8C 109.5
H8A C8 H8C 109.5
H8B C8 H8C 109.5

loop_
_geom_bond_atom_site_label_1
_geom_bond_atom_site_label_2
_geom_bond_distance
OW H1W 0.856(10)
OW H2W 0.841(9)
C1 N2 1.351(3)
C1 C2 1.418(3)
C1 C6 1.419(3)
N2 N1 1.386(2)
N2 H2N 0.90(3)
C2 C3 1.384(3)
C2 N3 1.442(3)
C4 C3 1.358(3)
C4 C5 1.400(3)
C4 N4 1.453(3)
N3 O1 1.222(2)
N3 O2 1.227(2)
N4 O3 1.223(3)
N4 O4 1.224(3)
C3 H3 0.9300
N1 C7 1.338(3)
N1 H1N 0.88(3)
C6 C5 1.364(3)
C6 H6 0.9300
C5 H5 0.9300
O5 C7 1.225(3)
C7 C8 1.498(3)
C8 H8A 0.9600
C8 H8B 0.9600
C8 H8C 0.9600

loop_
_geom_hbond_atom_site_label_D
_geom_hbond_atom_site_label_H
_geom_hbond_atom_site_label_A
_geom_hbond_site_symmetry_A
_geom_hbond_distance_DH
_geom_hbond_distance_HA
_geom_hbond_distance_DA
_geom_hbond_angle_DHA
OW H1W O5 . 0.856(10) 1.905(11) 2.759(3) 175(3)
OW H2W O4 3_665 0.841(9) 2.047(13) 2.868(3) 165(3)
N1 H1N OW 1_545 0.88(3) 2.04(3) 2.883(3) 160(2)
N2 H2N O1 . 0.90(3) 1.96(3) 2.607(2) 128(2)
N2 H2N OW 2_745 0.90(3) 2.15(3) 2.910(3) 142(2)
C6 H6 O5 2_645 0.93 2.40 3.310(3) 164.8
